data_7222966
loop_
_publ_author_name
'xu, zhouqing'
'Li, Huijun'
'Wang, Yuan'
'Cai, Hongxin'
'Jia, Lei'
'Hou, Hongwei'

_publ_section_title
;
 Construction of Fe6, Fe8 and Mn8 Metallamacrocyclic Complexes and
 Magnetic Properties
;
_journal_name_full 'RSC Adv.'
_journal_paper_doi 10.1039/C5RA18219K
_journal_year 2015
_chemical_formula_moiety 'C9 H8 Fe N7 O, 2(H2 O)'
_chemical_formula_sum 'C9 H12 Fe N7 O3'
_chemical_formula_weight 322.11
_chemical_name_systematic
; 
 ? 
;
_space_group_IT_number 88
_symmetry_cell_setting tetragonal
_symmetry_space_group_name_Hall '-I 4ad'
_symmetry_space_group_name_H-M 'I 41/a :2'
_atom_sites_solution_hydrogens geom
_atom_sites_solution_primary direct
_atom_sites_solution_secondary difmap
_audit_creation_method SHELXL-97
_audit_update_record
;
2015-06-22 deposited with the CCDC.
2015-10-14 downloaded from the CCDC.
;
_cell_angle_alpha 90.00
_cell_angle_beta 90.00
_cell_angle_gamma 90.00
_cell_formula_units_Z 16
_cell_length_a 19.623(3)
_cell_length_b 19.623(3)
_cell_length_c 19.147(4)
_cell_measurement_temperature 293(2)
_cell_measurement_theta_max 25.00
_cell_measurement_theta_min 2.55
_cell_volume 7373(2)
_computing_cell_refinement 'Bruker XSCANS'
_computing_data_collection 'Bruker XSCANS'
_computing_data_reduction 'Bruker SHELXTL'
_computing_molecular_graphics 'Bruker SHELXTL'
_computing_publication_material 'Bruker SHELXTL'
_computing_structure_refinement 'SHELXL-97 (Sheldrick, 1997)'
_computing_structure_solution 'SHELXS-97 (Sheldrick, 1990)'
_diffrn_ambient_temperature 293(2)
_diffrn_measured_fraction_theta_full 0.988
_diffrn_measured_fraction_theta_max 0.988
_diffrn_measurement_device_type 'Bruker SMART APEX CCD'
_diffrn_measurement_method '\w scans'
_diffrn_radiation_monochromator graphite
_diffrn_radiation_source 'fine-focus sealed tube'
_diffrn_radiation_type MoK\a
_diffrn_radiation_wavelength 0.71073
_diffrn_reflns_av_R_equivalents 0.0483
_diffrn_reflns_av_sigmaI/netI 0.0552
_diffrn_reflns_limit_h_max 22
_diffrn_reflns_limit_h_min -18
_diffrn_reflns_limit_k_max 23
_diffrn_reflns_limit_k_min -20
_diffrn_reflns_limit_l_max 22
_diffrn_reflns_limit_l_min -10
_diffrn_reflns_number 9371
_diffrn_reflns_theta_full 25.00
_diffrn_reflns_theta_max 25.00
_diffrn_reflns_theta_min 2.55
_exptl_absorpt_coefficient_mu 0.832
_exptl_absorpt_correction_T_max 0.8962
_exptl_absorpt_correction_T_min 0.8164
_exptl_absorpt_correction_type multi-scan
_exptl_absorpt_process_details 'SADABS (Bruker, 2008)'
_exptl_crystal_colour RED
_exptl_crystal_density_diffrn 1.161
_exptl_crystal_density_method 'not measured'
_exptl_crystal_description octahedral
_exptl_crystal_F_000 2640
_exptl_crystal_size_max 0.3
_exptl_crystal_size_mid 0.3
_exptl_crystal_size_min 0.3
_platon_squeeze_details
;
;
_refine_diff_density_max 0.377
_refine_diff_density_min -0.400
_refine_diff_density_rms 0.069
_refine_ls_extinction_method none
_refine_ls_goodness_of_fit_ref 1.019
_refine_ls_hydrogen_treatment constr
_refine_ls_matrix_type full
_refine_ls_number_parameters 182
_refine_ls_number_reflns 3207
_refine_ls_number_restraints 0
_refine_ls_restrained_S_all 1.019
_refine_ls_R_factor_all 0.0718
_refine_ls_R_factor_gt 0.0591
_refine_ls_shift/su_max 0.001
_refine_ls_shift/su_mean 0.000
_refine_ls_structure_factor_coef Fsqd
_refine_ls_weighting_details 'calc w=1/[\s^2^(Fo^2^)+(0.0936P)^2^+12.7064P] where P=(Fo^2^+2Fc^2^)/3'
_refine_ls_weighting_scheme calc
_refine_ls_wR_factor_gt 0.1626
_refine_ls_wR_factor_ref 0.1740
_reflns_number_gt 2654
_reflns_number_total 3207
_reflns_threshold_expression >2sigma(I)
_cod_data_source_file c5ra18219k2.cif
_cod_data_source_block a
_cod_original_sg_symbol_Hall '-I 4ad '
_cod_original_sg_symbol_H-M I41/a
_cod_database_code 7222966

loop_
_symmetry_equiv_pos_as_xyz
'x, y, z'
'-x+1/2, -y, z+1/2'
'-y+3/4, x+1/4, z+1/4'
'y+3/4, -x+3/4, z+3/4'
'x+1/2, y+1/2, z+1/2'
'-x+1, -y+1/2, z+1'
'-y+5/4, x+3/4, z+3/4'
'y+5/4, -x+5/4, z+5/4'
'-x, -y, -z'
'x-1/2, y, -z-1/2'
'y-3/4, -x-1/4, -z-1/4'
'-y-3/4, x-3/4, -z-3/4'
'-x+1/2, -y+1/2, -z+1/2'
'x, y+1/2, -z'
'y-1/4, -x+1/4, -z+1/4'
'-y-1/4, x-1/4, -z-1/4'

loop_
_atom_site_label
_atom_site_type_symbol
_atom_site_fract_x
_atom_site_fract_y
_atom_site_fract_z
_atom_site_U_iso_or_equiv
_atom_site_adp_type
_atom_site_occupancy
_atom_site_symmetry_multiplicity
_atom_site_calc_flag
_atom_site_refinement_flags
Fe1 Fe 0.39624(3) 0.52176(3) 0.02003(3) 0.0346(2) Uani 1 1 d .
N1 N 0.38293(19) 0.41754(17) 0.07140(19) 0.0454(9) Uani 1 1 d .
N2 N 0.32919(15) 0.53958(15) 0.10716(16) 0.0339(7) Uani 1 1 d .
N3 N 0.2705(2) 0.49598(18) 0.1984(2) 0.0535(10) Uani 1 1 d .
H3 H 0.2539 0.4671 0.2276 0.064 Uiso 1 1 calc R
N4 N 0.26240(18) 0.56483(16) 0.19883(18) 0.0440(9) Uani 1 1 d .
N5 N 0.3350(2) 0.69682(18) 0.08489(19) 0.0569(11) Uani 1 1 d .
N6 N 0.27632(17) 0.70140(15) 0.18493(16) 0.0377(8) Uani 1 1 d .
N7 N 0.29098(19) 0.76686(16) 0.16637(18) 0.0455(9) Uani 1 1 d .
C1 C 0.4122(3) 0.3580(2) 0.0532(3) 0.0620(14) Uani 1 1 d .
H1 H 0.4456 0.3569 0.0187 0.074 Uiso 1 1 calc R
C2 C 0.3925(4) 0.2995(3) 0.0855(4) 0.101(2) Uani 1 1 d .
H2 H 0.4124 0.2588 0.0712 0.122 Uiso 1 1 calc R
C3 C 0.3473(4) 0.2971(2) 0.1354(4) 0.095(2) Uani 1 1 d .
H3A H 0.3363 0.2563 0.1575 0.115 Uiso 1 1 calc R
C4 C 0.3176(4) 0.3555(3) 0.1535(4) 0.094(2) Uani 1 1 d .
H4 H 0.2835 0.3554 0.1871 0.113 Uiso 1 1 calc R
C5 C 0.3369(3) 0.4168(2) 0.1228(2) 0.0522(12) Uani 1 1 d .
C6 C 0.3099(2) 0.4827(2) 0.1429(2) 0.0414(10) Uani 1 1 d .
C7 C 0.29816(19) 0.58853(19) 0.14440(19) 0.0337(8) Uani 1 1 d .
C8 C 0.30315(19) 0.66218(19) 0.13532(19) 0.0343(9) Uani 1 1 d .
C9 C 0.3249(3) 0.7612(2) 0.1068(2) 0.0615(15) Uani 1 1 d .
H9 H 0.3404 0.7989 0.0820 0.074 Uiso 1 1 calc R
O1 O 0.39412(18) 0.62168(15) -0.01873(15) 0.0553(9) Uani 1 1 d .
H1A H 0.4338 0.6330 -0.0324 0.083 Uiso 1 1 d R
H1B H 0.3813 0.6485 0.0136 0.083 Uiso 1 1 d R
O2 O 0.1555(6) 0.4275(5) 0.2519(3) 0.316(8) Uani 1 1 d G
H2A H 0.1134 0.4205 0.2592 0.474 Uiso 1 1 d G
H2B H 0.1653 0.4162 0.2102 0.474 Uiso 1 1 d G
O3 O 0.3368(8) 0.6500(3) 0.8580(4) 0.357(9) Uani 1 1 d G
H3B H 0.3655 0.6363 0.8882 0.536 Uiso 1 1 d G
H3C H 0.2967 0.6452 0.8740 0.536 Uiso 1 1 d G

loop_
_atom_site_aniso_label
_atom_site_aniso_U_11
_atom_site_aniso_U_22
_atom_site_aniso_U_33
_atom_site_aniso_U_23
_atom_site_aniso_U_13
_atom_site_aniso_U_12
Fe1 0.0310(4) 0.0386(4) 0.0341(3) -0.0132(2) 0.0017(2) -0.0011(2)
N1 0.050(2) 0.0371(19) 0.049(2) -0.0092(16) 0.0039(17) 0.0038(16)
N2 0.0336(17) 0.0309(17) 0.0371(17) -0.0062(13) 0.0095(14) -0.0011(14)
N3 0.072(3) 0.0308(19) 0.058(2) 0.0007(17) 0.029(2) -0.0070(18)
N4 0.053(2) 0.0307(18) 0.048(2) -0.0050(15) 0.0205(17) -0.0030(16)
N5 0.085(3) 0.037(2) 0.048(2) -0.0002(16) 0.036(2) -0.0011(19)
N6 0.047(2) 0.0287(17) 0.0374(17) -0.0031(14) 0.0141(15) 0.0030(15)
N7 0.061(2) 0.0292(18) 0.047(2) 0.0000(15) 0.0283(17) 0.0004(16)
C1 0.075(3) 0.040(3) 0.072(3) -0.010(2) 0.010(3) 0.015(2)
C2 0.155(7) 0.033(3) 0.115(6) -0.011(3) 0.028(5) 0.023(4)
C3 0.160(6) 0.024(3) 0.102(5) 0.006(3) 0.066(5) 0.012(3)
C4 0.135(6) 0.046(3) 0.101(5) 0.001(3) 0.053(5) 0.001(3)
C5 0.075(3) 0.030(2) 0.052(3) -0.0015(19) 0.015(2) 0.000(2)
C6 0.044(2) 0.035(2) 0.046(2) -0.0073(18) 0.0085(19) -0.0021(18)
C7 0.034(2) 0.035(2) 0.0321(18) -0.0047(16) 0.0105(16) -0.0029(16)
C8 0.038(2) 0.030(2) 0.0344(19) -0.0010(15) 0.0105(16) 0.0009(16)
C9 0.104(4) 0.029(2) 0.052(3) -0.0008(19) 0.045(3) -0.004(2)
O1 0.076(2) 0.0439(18) 0.0465(18) -0.0107(14) 0.0209(15) -0.0028(16)
O2 0.413(17) 0.212(9) 0.323(15) -0.016(10) 0.217(14) -0.130(10)
O3 0.83(3) 0.073(4) 0.166(7) 0.017(4) -0.233(12) -0.034(8)

loop_
_atom_type_symbol
_atom_type_description
_atom_type_scat_dispersion_real
_atom_type_scat_dispersion_imag
_atom_type_scat_source
C C 0.0033 0.0016 'International Tables Vol C Tables 4.2.6.8 and 6.1.1.4'
H H 0.0000 0.0000 'International Tables Vol C Tables 4.2.6.8 and 6.1.1.4'
N N 0.0061 0.0033 'International Tables Vol C Tables 4.2.6.8 and 6.1.1.4'
O O 0.0106 0.0060 'International Tables Vol C Tables 4.2.6.8 and 6.1.1.4'
Fe Fe 0.3463 0.8444 'International Tables Vol C Tables 4.2.6.8 and 6.1.1.4'

loop_
_geom_angle_atom_site_label_1
_geom_angle_atom_site_label_2
_geom_angle_atom_site_label_3
_geom_angle
_geom_angle_site_symmetry_1
_geom_angle_site_symmetry_3
O1 Fe1 N7 93.03(14) . 12_766
O1 Fe1 N2 96.33(12) . .
N7 Fe1 N2 91.01(12) 12_766 .
O1 Fe1 N6 98.66(12) . 4_454
N7 Fe1 N6 96.13(12) 12_766 4_454
N2 Fe1 N6 163.01(12) . 4_454
O1 Fe1 N4 92.92(14) . 4_454
N7 Fe1 N4 171.09(13) 12_766 4_454
N2 Fe1 N4 94.91(12) . 4_454
N6 Fe1 N4 76.42(12) 4_454 4_454
O1 Fe1 N1 170.85(13) . .
N7 Fe1 N1 90.22(14) 12_766 .
N2 Fe1 N1 75.04(12) . .
N6 Fe1 N1 89.49(13) 4_454 .
N4 Fe1 N1 84.90(14) 4_454 .
C5 N1 C1 118.0(4) . .
C5 N1 Fe1 113.8(3) . .
C1 N1 Fe1 128.0(3) . .
C7 N2 C6 101.1(3) . .
C7 N2 Fe1 143.6(3) . .
C6 N2 Fe1 115.2(2) . .
C6 N3 N4 105.4(3) . .
C6 N3 H3 127.3 . .
N4 N3 H3 127.3 . .
C7 N4 N3 106.2(3) . .
C7 N4 Fe1 112.9(2) . 3
N3 N4 Fe1 139.4(3) . 3
C8 N5 C9 100.5(3) . .
C8 N6 N7 106.0(3) . .
C8 N6 Fe1 114.8(2) . 3
N7 N6 Fe1 139.2(2) . 3
C9 N7 N6 104.6(3) . .
C9 N7 Fe1 130.4(3) . 15_565
N6 N7 Fe1 124.6(2) . 15_565
N1 C1 C2 119.5(5) . .
N1 C1 H1 120.2 . .
C2 C1 H1 120.2 . .
C3 C2 C1 123.8(5) . .
C3 C2 H2 118.1 . .
C1 C2 H2 118.1 . .
C2 C3 C4 117.2(5) . .
C2 C3 H3A 121.4 . .
C4 C3 H3A 121.4 . .
C3 C4 C5 121.1(6) . .
C3 C4 H4 119.4 . .
C5 C4 H4 119.4 . .
N1 C5 C4 120.2(4) . .
N1 C5 C6 115.7(4) . .
C4 C5 C6 124.1(4) . .
N3 C6 N2 113.5(3) . .
N3 C6 C5 126.6(4) . .
N2 C6 C5 119.7(4) . .
N4 C7 N2 113.7(3) . .
N4 C7 C8 118.2(3) . .
N2 C7 C8 128.0(3) . .
N6 C8 N5 114.0(3) . .
N6 C8 C7 117.5(3) . .
N5 C8 C7 128.4(3) . .
N7 C9 N5 114.9(4) . .
N7 C9 H9 122.5 . .
N5 C9 H9 122.5 . .
Fe1 O1 H1A 109.5 . .
Fe1 O1 H1B 109.1 . .
H1A O1 H1B 109.4 . .
H2A O2 H2B 109.5 . .
H3B O3 H3C 109.5 . .

loop_
_geom_bond_atom_site_label_1
_geom_bond_atom_site_label_2
_geom_bond_distance
_geom_bond_site_symmetry_2
Fe1 O1 2.097(3) .
Fe1 N7 2.129(3) 12_766
Fe1 N2 2.153(3) .
Fe1 N6 2.172(3) 4_454
Fe1 N4 2.205(3) 4_454
Fe1 N1 2.284(4) .
N1 C5 1.337(6) .
N1 C1 1.348(5) .
N2 C7 1.342(4) .
N2 C6 1.364(5) .
N3 C6 1.339(5) .
N3 N4 1.360(5) .
N3 H3 0.8600 .
N4 C7 1.340(5) .
N4 Fe1 2.205(3) 3
N5 C8 1.336(5) .
N5 C9 1.346(5) .
N6 C8 1.331(5) .
N6 N7 1.363(4) .
N6 Fe1 2.172(3) 3
N7 C9 1.325(5) .
N7 Fe1 2.129(3) 15_565
C1 C2 1.361(8) .
C1 H1 0.9300 .
C2 C3 1.305(8) .
C2 H2 0.9300 .
C3 C4 1.331(7) .
C3 H3A 0.9300 .
C4 C5 1.390(7) .
C4 H4 0.9300 .
C5 C6 1.448(6) .
C7 C8 1.459(5) .
C9 H9 0.9300 .
O1 H1A 0.8503 .
O1 H1B 0.8504 .
O2 H2A 0.8501 .
O2 H2B 0.8502 .
O3 H3B 0.8499 .
O3 H3C 0.8499 .

loop_
_platon_squeeze_void_nr
_platon_squeeze_void_average_x
_platon_squeeze_void_average_y
_platon_squeeze_void_average_z
_platon_squeeze_void_volume
_platon_squeeze_void_count_electrons
_platon_squeeze_void_content
1 -0.016 -0.001 -0.001 2393 201 ' '
2 0.500 0.750 0.125 53 4 ' '
3 0.000 0.750 0.375 53 4 ' '
4 0.000 0.250 0.625 53 4 ' '
5 0.500 0.250 0.875 53 4 ' '
